data_7059144
loop_
_publ_author_name
'Jung, Mi-Hee'

_publ_section_title
;
 Broadband white light emission from one-dimensional zigzag edge-sharing
 perovskite
;
_journal_issue 1
_journal_name_full 'New Journal of Chemistry'
_journal_page_first 171
_journal_page_last 180
_journal_paper_doi 10.1039/C9NJ04758A
_journal_volume 44
_journal_year 2020
_chemical_formula_sum 'C6 H10 Cl4 N2 Pb'
_chemical_formula_weight 459.15
_space_group_crystal_system orthorhombic
_space_group_IT_number 61
_space_group_name_Hall '-P 2ac 2ab'
_space_group_name_H-M_alt 'P b c a'
_atom_sites_solution_hydrogens geom
_audit_creation_method SHELXL-2017/1
_audit_update_record
;
2019-08-21 deposited with the CCDC.	2019-11-26 downloaded from the CCDC.
;
_cell_angle_alpha 90
_cell_angle_beta 90
_cell_angle_gamma 90
_cell_formula_units_Z 8
_cell_length_a 13.428(3)
_cell_length_b 7.6610(15)
_cell_length_c 23.338(5)
_cell_measurement_reflns_used 24330
_cell_measurement_temperature 293(2)
_cell_measurement_theta_max 33.749
_cell_measurement_theta_min 0.401
_cell_volume 2400.8(9)
_computing_cell_refinement 'HKL3000sm (Otwinowski & Minor, 1997)'
_computing_data_collection 'PAL BL2D-SMDC Program (Shin et. al, 2016)'
_computing_data_reduction 'HKL3000sm (Otwinowski & Minor, 1997)'
_computing_structure_refinement 'SHELXL-2017/1 (Sheldrick, 2017)'
_computing_structure_solution 'SHELXT 2018/2 (Sheldrick, 2018)'
_diffrn_ambient_temperature 293(2)
_diffrn_measured_fraction_theta_full 0.930
_diffrn_measured_fraction_theta_max 0.767
_diffrn_measurement_device_type 'Rayonix MX225HS CCD area detector'
_diffrn_measurement_method 'omega scan'
_diffrn_radiation_type synchrotron
_diffrn_radiation_wavelength 0.700
_diffrn_reflns_av_R_equivalents 0.0569
_diffrn_reflns_av_unetI/netI 0.0336
_diffrn_reflns_Laue_measured_fraction_full 0.930
_diffrn_reflns_Laue_measured_fraction_max 0.767
_diffrn_reflns_limit_h_max 19
_diffrn_reflns_limit_h_min -19
_diffrn_reflns_limit_k_max 9
_diffrn_reflns_limit_k_min -9
_diffrn_reflns_limit_l_max 33
_diffrn_reflns_limit_l_min -33
_diffrn_reflns_number 19044
_diffrn_reflns_point_group_measured_fraction_full 0.930
_diffrn_reflns_point_group_measured_fraction_max 0.767
_diffrn_reflns_theta_full 24.835
_diffrn_reflns_theta_max 33.674
_diffrn_reflns_theta_min 1.719
_diffrn_source 'PLSII 2D bending magnet'
_exptl_absorpt_coefficient_mu 14.232
_exptl_absorpt_correction_T_max 1.000
_exptl_absorpt_correction_T_min 0.664
_exptl_absorpt_correction_type empirical
_exptl_absorpt_process_details 'HKL3000sm Scalepack(Otwinowski et.al,2003)'
_exptl_crystal_colour colorless
_exptl_crystal_density_diffrn 2.541
_exptl_crystal_description needle
_exptl_crystal_F_000 1680
_refine_diff_density_max 2.615
_refine_diff_density_min -3.713
_refine_diff_density_rms 0.331
_refine_ls_extinction_coef 0.0054(4)
_refine_ls_extinction_expression Fc^*^=kFc[1+0.001xFc^2^\l^3^/sin(2\q)]^-1/4^
_refine_ls_extinction_method 'SHELXL-2017/1 (Sheldrick 2017)'
_refine_ls_goodness_of_fit_ref 1.130
_refine_ls_hydrogen_treatment constr
_refine_ls_matrix_type full
_refine_ls_number_parameters 119
_refine_ls_number_reflns 3832
_refine_ls_number_restraints 0
_refine_ls_restrained_S_all 1.130
_refine_ls_R_factor_all 0.0503
_refine_ls_R_factor_gt 0.0495
_refine_ls_shift/su_max 0.001
_refine_ls_shift/su_mean 0.000
_refine_ls_structure_factor_coef Fsqd
_refine_ls_weighting_details 'w=1/[\s^2^(Fo^2^)+(0.0821P)^2^+16.8152P] where P=(Fo^2^+2Fc^2^)/3'
_refine_ls_weighting_scheme calc
_refine_ls_wR_factor_gt 0.1503
_refine_ls_wR_factor_ref 0.1508
_reflns_Friedel_coverage 0.000
_reflns_number_gt 3737
_reflns_number_total 3832
_reflns_threshold_expression 'I > 2\s(I)'
_cod_data_source_file c9nj04758a1.cif
_cod_data_source_block 4appbcl2_1_a_pl
_cod_depositor_comments
;Adding full bibliography for 7059143--7059144.cif.

 Adding full bibliography for 7059143--7059144.cif.
;
_cod_database_code 7059144
_shelx_shelxl_version_number 2017/1
_shelx_space_group_comment
;
The symmetry employed for this shelxl refinement is uniquely defined
by the following loop, which should always be used as a source of
symmetry information in preference to the above space-group names.
They are only intended as comments.
;

loop_
_space_group_symop_operation_xyz
'x, y, z'
'-x+1/2, -y, z+1/2'
'x+1/2, -y+1/2, -z'
'-x, y+1/2, -z+1/2'
'-x, -y, -z'
'x-1/2, y, -z-1/2'
'-x-1/2, y-1/2, z'
'x, -y-1/2, z-1/2'

loop_
_atom_site_label
_atom_site_type_symbol
_atom_site_fract_x
_atom_site_fract_y
_atom_site_fract_z
_atom_site_U_iso_or_equiv
_atom_site_adp_type
_atom_site_occupancy
_atom_site_site_symmetry_order
_atom_site_calc_flag
_atom_site_refinement_flags_posn
_atom_site_refinement_flags_adp
Pb1 Pb 0.32423(2) -0.00990(3) 0.13479(2) 0.02177(13) Uani 1 1 d . .
Cl1 Cl 0.49461(9) -0.1092(2) 0.18894(5) 0.0322(3) Uani 1 1 d . .
Cl2 Cl 0.44771(11) 0.1993(3) 0.06895(7) 0.0402(4) Uani 1 1 d . .
Cl3 Cl 0.28932(11) 0.2602(2) 0.21718(6) 0.0341(3) Uani 1 1 d . .
Cl4 Cl 0.15198(10) 0.1816(2) 0.06455(5) 0.0303(3) Uani 1 1 d . .
C1 C 0.3092(5) 0.1198(10) 0.4617(2) 0.0303(13) Uani 1 1 d . .
H1 H 0.331286 0.169726 0.495688 0.036 Uiso 1 1 calc R U
C2 C 0.3769(4) 0.0667(10) 0.4207(2) 0.0279(11) Uani 1 1 d . .
H2 H 0.444876 0.078471 0.427408 0.033 Uiso 1 1 calc R U
C3 C 0.3436(6) -0.0038(8) 0.3699(3) 0.0244(14) Uani 1 1 d . .
C4 C 0.2401(5) -0.0221(10) 0.3619(2) 0.0283(14) Uani 1 1 d . .
H4 H 0.215506 -0.069308 0.328056 0.034 Uiso 1 1 calc R U
C5 C 0.1754(4) 0.0297(12) 0.4043(4) 0.0338(16) Uani 1 1 d . .
H5 H 0.107050 0.016386 0.399521 0.041 Uiso 1 1 calc R U
C6 C 0.4081(4) -0.0604(12) 0.3210(3) 0.0367(15) Uani 1 1 d . .
H6A H 0.399638 -0.184899 0.315333 0.044 Uiso 1 1 calc R U
H6AB H 0.385834 -0.001966 0.286456 0.044 Uiso 1 1 calc R U
N1 N 0.2115(4) 0.0992(9) 0.4522(2) 0.0318(11) Uani 1 1 d . .
H1A H 0.170400 0.132369 0.478282 0.038 Uiso 1 1 calc R U
N2 N 0.5145(4) -0.0234(9) 0.3294(3) 0.0383(14) Uani 1 1 d . .
H2A H 0.548597 -0.060056 0.299012 0.057 Uiso 1 1 calc R U
H2B H 0.523253 0.090973 0.333762 0.057 Uiso 1 1 calc R U
H2C H 0.536064 -0.078794 0.360561 0.057 Uiso 1 1 calc R U

loop_
_atom_site_aniso_label
_atom_site_aniso_U_11
_atom_site_aniso_U_22
_atom_site_aniso_U_33
_atom_site_aniso_U_23
_atom_site_aniso_U_13
_atom_site_aniso_U_12
Pb1 0.01258(16) 0.0352(2) 0.01754(17) -0.00074(6) -0.00084(5) 0.00217(5)
Cl1 0.0163(5) 0.0622(11) 0.0180(5) 0.0037(5) -0.0007(4) 0.0044(5)
Cl2 0.0233(6) 0.0593(12) 0.0378(7) 0.0196(7) -0.0058(5) -0.0025(6)
Cl3 0.0309(7) 0.0482(10) 0.0231(6) -0.0052(5) -0.0020(5) 0.0066(6)
Cl4 0.0237(5) 0.0483(9) 0.0189(5) -0.0036(5) 0.0018(4) -0.0072(5)
C1 0.031(2) 0.044(4) 0.016(2) -0.008(2) -0.0043(18) 0.002(2)
C2 0.015(2) 0.047(4) 0.021(2) -0.005(2) -0.0056(16) 0.000(2)
C3 0.012(2) 0.041(4) 0.020(3) -0.0012(17) -0.003(2) 0.0019(17)
C4 0.013(3) 0.055(4) 0.017(2) -0.0075(19) -0.0043(16) 0.002(2)
C5 0.015(3) 0.053(5) 0.034(4) -0.005(3) -0.0008(19) 0.005(2)
C6 0.021(2) 0.065(5) 0.025(3) -0.012(3) 0.006(2) 0.001(3)
N1 0.027(2) 0.049(3) 0.020(2) -0.0038(19) 0.0047(16) 0.008(2)
N2 0.014(2) 0.061(4) 0.040(3) -0.006(2) 0.009(2) 0.003(2)

loop_
_atom_type_symbol
_atom_type_description
_atom_type_scat_dispersion_real
_atom_type_scat_dispersion_imag
_atom_type_scat_source
C C 0.0033 0.0016 'International Tables Vol C Tables 4.2.6.8 and 6.1.1.4'
H H 0.0000 0.0000 'International Tables Vol C Tables 4.2.6.8 and 6.1.1.4'
Cl Cl 0.1472 0.1563 'International Tables Vol C Tables 4.2.6.8 and 6.1.1.4'
N N 0.0064 0.0033 'International Tables Vol C Tables 4.2.6.8 and 6.1.1.4'
Pb Pb -3.1439 9.9644 'International Tables Vol C Tables 4.2.6.8 and 6.1.1.4'

loop_
_geom_angle_atom_site_label_1
_geom_angle_atom_site_label_2
_geom_angle_atom_site_label_3
_geom_angle
_geom_angle_site_symmetry_1
_geom_angle_site_symmetry_3
Cl1 Pb1 Cl2 85.19(5) . .
Cl1 Pb1 Cl3 91.59(5) . .
Cl2 Pb1 Cl3 93.00(6) . .
Cl1 Pb1 Cl4 86.67(5) . 7_655
Cl2 Pb1 Cl4 95.30(6) . 7_655
Cl3 Pb1 Cl4 171.35(5) . 7_655
Cl1 Pb1 Cl3 88.04(5) . 7_655
Cl2 Pb1 Cl3 172.86(4) . 7_655
Cl3 Pb1 Cl3 84.91(4) . 7_655
Cl4 Pb1 Cl3 86.56(5) 7_655 7_655
Pb1 Cl3 Pb1 94.39(4) . 7_665
N1 C1 C2 119.8(5) . .
N1 C1 H1 120.1 . .
C2 C1 H1 120.1 . .
C3 C2 C1 119.8(6) . .
C3 C2 H2 120.1 . .
C1 C2 H2 120.1 . .
C2 C3 C4 118.2(6) . .
C2 C3 C6 125.6(7) . .
C4 C3 C6 116.3(6) . .
C5 C4 C3 120.0(5) . .
C5 C4 H4 120.0 . .
C3 C4 H4 120.0 . .
N1 C5 C4 119.3(5) . .
N1 C5 H5 120.3 . .
C4 C5 H5 120.3 . .
N2 C6 C3 113.9(6) . .
N2 C6 H6A 108.8 . .
C3 C6 H6A 108.8 . .
N2 C6 H6AB 108.8 . .
C3 C6 H6AB 108.8 . .
H6A C6 H6AB 107.7 . .
C5 N1 C1 122.9(5) . .
C5 N1 H1A 118.6 . .
C1 N1 H1A 118.6 . .
C6 N2 H2A 109.5 . .
C6 N2 H2B 109.5 . .
H2A N2 H2B 109.5 . .
C6 N2 H2C 109.5 . .
H2A N2 H2C 109.5 . .
H2B N2 H2C 109.5 . .

loop_
_geom_bond_atom_site_label_1
_geom_bond_atom_site_label_2
_geom_bond_distance
_geom_bond_site_symmetry_2
Pb1 Cl1 2.7221(13) .
Pb1 Cl2 2.7712(16) .
Pb1 Cl3 2.8630(16) .
Pb1 Cl4 2.8942(16) 7_655
Pb1 Cl3 3.0208(16) 7_655
C1 N1 1.339(8) .
C1 C2 1.381(8) .
C1 H1 0.9300 .
C2 C3 1.378(8) .
C2 H2 0.9300 .
C3 C4 1.410(10) .
C3 C6 1.495(9) .
C4 C5 1.375(10) .
C4 H4 0.9300 .
C5 N1 1.330(10) .
C5 H5 0.9300 .
C6 N2 1.469(9) .
C6 H6A 0.9700 .
C6 H6AB 0.9700 .
N1 H1A 0.8600 .
N2 H2A 0.8900 .
N2 H2B 0.8900 .
N2 H2C 0.8900 .

loop_
_geom_hbond_atom_site_label_D
_geom_hbond_atom_site_label_H
_geom_hbond_atom_site_label_A
_geom_hbond_distance_DH
_geom_hbond_distance_HA
_geom_hbond_distance_DA
_geom_hbond_angle_DHA
_geom_hbond_site_symmetry_A
_geom_hbond_publ_flag
N2 H2A Cl1 0.89 2.70 3.354(7) 131.7 . yes
N2 H2A Cl3 0.89 2.60 3.297(6) 135.5 4_645 yes
N2 H2B Cl1 0.89 2.37 3.204(7) 156.3 4_655 yes
N2 H2C Cl2 0.89 2.38 3.224(8) 159.5 4_645 yes

loop_
_geom_torsion_atom_site_label_1
_geom_torsion_atom_site_label_2
_geom_torsion_atom_site_label_3
_geom_torsion_atom_site_label_4
_geom_torsion
N1 C1 C2 C3 1.4(11)
C1 C2 C3 C4 -1.1(10)
C1 C2 C3 C6 177.6(7)
C2 C3 C4 C5 0.0(10)
C6 C3 C4 C5 -178.8(8)
C3 C4 C5 N1 0.9(12)
C2 C3 C6 N2 -4.1(11)
C4 C3 C6 N2 174.6(7)
C4 C5 N1 C1 -0.7(13)
C2 C1 N1 C5 -0.4(12)
